data_2240662
loop_
_publ_author_name
'Gomes, Ligia R.'
'Low, John Nicolson'
'Cagide, Fernando'
'Chavarria, Daniel'
'Borges, Fernanda'

_publ_section_title
;
 New insights in the discovery of novel <i>h</i>-MAO-B inhibitors:
 structural characterization of a series of
 <i>N</i>-phenyl-4-oxo-4<i>H</i>-chromene-3-carboxamide derivatives
;
_journal_coeditor_code LH5762
_journal_issue 5
_journal_name_full 'Acta Crystallographica Section E'
_journal_page_first 547
_journal_page_last 554
_journal_paper_doi 10.1107/S2056989015007859
_journal_volume 71
_journal_year 2015
_chemical_formula_iupac 'C16 H10 Br N O3'
_chemical_formula_moiety 'C16 H10 Br N O3'
_chemical_formula_sum 'C16 H10 Br N O3'
_chemical_formula_weight 344.16
_chemical_name_systematic
;
<i>N</i>-(3-Bromophenyl)-4-oxo-4<i>H</i>-chromene-3-carboxamide
;
_space_group_crystal_system triclinic
_space_group_IT_number 2
_space_group_name_Hall '-P 1'
_space_group_name_H-M_alt 'P -1'
_symmetry_space_group_name_Hall '-P 1'
_symmetry_space_group_name_H-M 'P -1'
_atom_sites_solution_hydrogens geom
_audit_creation_method SHELXL2014
_cell_angle_alpha 85.309(4)
_cell_angle_beta 89.164(4)
_cell_angle_gamma 70.645(3)
_cell_formula_units_Z 4
_cell_length_a 6.74350(10)
_cell_length_b 7.30120(10)
_cell_length_c 28.0740(9)
_cell_measurement_reflns_used 6848
_cell_measurement_temperature 120(2)
_cell_measurement_theta_max 27.5
_cell_measurement_theta_min 1.5
_cell_volume 1299.64(6)
_computing_cell_refinement
;
<i>CrystalClear-SM Expert</i> (Rigaku, 2012)
;
_computing_data_collection
;
<i>CrystalClear-SM Expert</i> (Rigaku, 2012)
;
_computing_data_reduction
;
<i>CrystalClear-SM Expert</i> (Rigaku, 2012)
;
_computing_molecular_graphics
;
Mercury (Macrae <i>et al.</i>, 2006)
;
_computing_publication_material
;
OSCAIL (McArdle <i>et al.</i>,  2004),
SHELXL (Sheldrick, 2015) and
PLATON (Spek, 2009)
;
_computing_structure_refinement
;
OSCAIL (McArdle <i>et al.</i>,  2004),
<i>ShelXle</i> (H\"ubschle <i>et al.</i>,  2011) and
SHELXL (Sheldrick, 2015)
;
_computing_structure_solution
;
SHELXS97 (Sheldrick, 2008),
PLATON (Spek, 2009) and
<i>Flipper 25</i> (Oszl\'anyi & S\"ut\>o, 2004);
;
_diffrn_ambient_temperature 120
_diffrn_detector_area_resol_mean 10.0000
_diffrn_measured_fraction_theta_full 0.996
_diffrn_measured_fraction_theta_max 0.992
_diffrn_measurement_device
;
Crystal Goniometer
;
_diffrn_measurement_device_type
;
Rigaku RAXIS conversion
;
_diffrn_measurement_method 'profile data from \w-scans'
_diffrn_radiation_monochromator 'Graphite Monochromator'
_diffrn_radiation_type MoK\a
_diffrn_radiation_wavelength 0.71075
_diffrn_reflns_av_R_equivalents 0.0451
_diffrn_reflns_limit_h_max 8
_diffrn_reflns_limit_h_min -7
_diffrn_reflns_limit_k_max 9
_diffrn_reflns_limit_k_min -9
_diffrn_reflns_limit_l_max 36
_diffrn_reflns_limit_l_min -36
_diffrn_reflns_number 16781
_diffrn_reflns_theta_full 25.000
_diffrn_reflns_theta_max 27.509
_diffrn_reflns_theta_min 1.456
_exptl_absorpt_coefficient_mu 3.172
_exptl_absorpt_correction_T_max 0.8325
_exptl_absorpt_correction_T_min 0.3786
_exptl_absorpt_correction_type multi-scan
_exptl_absorpt_process_details
;
(<i>CrystalClear-SM Expert</i>; Rigaku, 2012)
;
_exptl_crystal_colour colourless
_exptl_crystal_density_diffrn 1.759
_exptl_crystal_description plate
_exptl_crystal_F_000 688
_exptl_crystal_size_max 0.380
_exptl_crystal_size_mid 0.340
_exptl_crystal_size_min 0.060
_refine_diff_density_max 1.785
_refine_diff_density_min -0.855
_refine_ls_extinction_method none
_refine_ls_goodness_of_fit_ref 1.083
_refine_ls_hydrogen_treatment constr
_refine_ls_matrix_type full
_refine_ls_number_parameters 379
_refine_ls_number_reflns 5939
_refine_ls_number_restraints 0
_refine_ls_restrained_S_all 1.083
_refine_ls_R_factor_all 0.0467
_refine_ls_R_factor_gt 0.0442
_refine_ls_shift/su_max 0.001
_refine_ls_shift/su_mean 0.000
_refine_ls_structure_factor_coef Fsqd
_refine_ls_weighting_details 'w=1/[\s^2^(Fo^2^)+(0.0487P)^2^+2.2824P] where P=(Fo^2^+2Fc^2^)/3'
_refine_ls_weighting_scheme calc
_refine_ls_wR_factor_gt 0.1141
_refine_ls_wR_factor_ref 0.1160
_reflns_number_gt 5633
_reflns_number_total 5939
_reflns_threshold_expression I>2\s(I)
_cod_data_source_file lh5762sup1.cif
_cod_data_source_block 3b
_cod_original_cell_volume 1299.64(5)
_cod_database_code 2240662
_shelx_space_group_comment
;
The symmetry employed for this shelxl refinement is uniquely defined
by the following loop, which should always be used as a source of
symmetry information in preference to the above space-group names.
They are only intended as comments.
;
_shelx_estimated_absorpt_t_min 0.379
_shelx_estimated_absorpt_t_max 0.832
_shelxl_version_number 2014/6

loop_
_space_group_symop_operation_xyz
'x, y, z'
'-x, -y, -z'

loop_
_atom_site_type_symbol
_atom_site_label
_atom_site_fract_x
_atom_site_fract_y
_atom_site_fract_z
_atom_site_U_iso_or_equiv
_atom_site_adp_type
_atom_site_calc_flag
_atom_site_occupancy
Br Br13 0.19823(5) 0.50533(5) 0.21591(2) 0.02468(10) Uani d 1
O O11 0.1612(3) 0.1960(3) -0.09282(8) 0.0234(5) Uani d 1
O O14 0.7153(3) 0.1950(3) -0.03480(8) 0.0242(5) Uani d 1
O O131 0.1525(4) 0.3349(4) 0.04468(8) 0.0256(5) Uani d 1
N N13 0.5020(4) 0.3021(4) 0.04552(9) 0.0199(5) Uani d 1
H H13 0.6134 0.2758 0.0272 0.024 Uiso calc 1
C C12 0.1726(5) 0.2403(4) -0.04764(10) 0.0213(6) Uani d 1
H H12 0.0470 0.2721 -0.0297 0.026 Uiso calc 1
C C13 0.3488(5) 0.2431(4) -0.02576(10) 0.0187(6) Uani d 1
C C14 0.5473(5) 0.1936(4) -0.05181(10) 0.0182(6) Uani d 1
C C14A 0.5333(5) 0.1413(4) -0.10070(10) 0.0193(6) Uani d 1
C C15 0.7097(5) 0.0851(4) -0.12974(11) 0.0217(6) Uani d 1
H H15 0.8429 0.0789 -0.1177 0.026 Uiso calc 1
C C16 0.6925(5) 0.0387(5) -0.17555(11) 0.0258(7) Uani d 1
H H16 0.8131 0.0022 -0.1951 0.031 Uiso calc 1
C C17 0.4978(5) 0.0448(5) -0.19347(11) 0.0248(6) Uani d 1
H H17 0.4873 0.0114 -0.2251 0.030 Uiso calc 1
C C18 0.3209(5) 0.0991(4) -0.16563(11) 0.0227(6) Uani d 1
H H18 0.1882 0.1043 -0.1778 0.027 Uiso calc 1
C C18A 0.3417(5) 0.1459(4) -0.11934(10) 0.0203(6) Uani d 1
C C131 0.5316(5) 0.3428(4) 0.09256(10) 0.0185(6) Uani d 1
C C132 0.3685(5) 0.4007(4) 0.12504(10) 0.0190(6) Uani d 1
H H132 0.2278 0.4166 0.1163 0.023 Uiso calc 1
C C133 0.4191(5) 0.4344(4) 0.17065(10) 0.0203(6) Uani d 1
C C134 0.6201(5) 0.4156(4) 0.18499(11) 0.0224(6) Uani d 1
H H134 0.6488 0.4403 0.2164 0.027 Uiso calc 1
C C135 0.7799(5) 0.3588(5) 0.15156(11) 0.0234(6) Uani d 1
H H135 0.9200 0.3447 0.1604 0.028 Uiso calc 1
C C136 0.7379(5) 0.3226(4) 0.10580(11) 0.0217(6) Uani d 1
H H136 0.8483 0.2842 0.0835 0.026 Uiso calc 1
C C137 0.3224(5) 0.2985(4) 0.02492(10) 0.0192(6) Uani d 1
Br Br23 -0.07137(5) 1.08718(5) 0.28460(2) 0.02772(10) Uani d 1
O O21 -0.0747(3) 0.5655(3) 0.59280(7) 0.0223(4) Uani d 1
O O24 0.4533(4) 0.6676(3) 0.54070(8) 0.0259(5) Uani d 1
O O231 -0.1079(4) 0.8225(4) 0.45807(8) 0.0276(5) Uani d 1
N N23 0.2310(4) 0.8203(4) 0.45937(9) 0.0218(5) Uani d 1
H H23 0.3452 0.7817 0.4775 0.026 Uiso calc 1
C C22 -0.0700(5) 0.6501(4) 0.54886(10) 0.0211(6) Uani d 1
H H22 -0.1952 0.6861 0.5301 0.025 Uiso calc 1
C C23 0.0968(5) 0.6891(4) 0.52871(10) 0.0202(6) Uani d 1
C C24 0.2927(5) 0.6380(4) 0.55608(11) 0.0204(6) Uani d 1
C C24A 0.2867(5) 0.5466(4) 0.60466(10) 0.0197(6) Uani d 1
C C25 0.4612(5) 0.4903(4) 0.63557(11) 0.0224(6) Uani d 1
H H25 0.5876 0.5111 0.6254 0.027 Uiso calc 1
C C26 0.4502(5) 0.4048(5) 0.68070(11) 0.0249(6) Uani d 1
H H26 0.5692 0.3671 0.7015 0.030 Uiso calc 1
C C27 0.2653(5) 0.3732(5) 0.69597(11) 0.0244(6) Uani d 1
H H27 0.2594 0.3149 0.7272 0.029 Uiso calc 1
C C28 0.0911(5) 0.4256(5) 0.66619(11) 0.0231(6) Uani d 1
H H28 -0.0345 0.4031 0.6763 0.028 Uiso calc 1
C C28A 0.1050(5) 0.5124(4) 0.62079(10) 0.0206(6) Uani d 1
C C231 0.2488(5) 0.9119(4) 0.41434(11) 0.0213(6) Uani d 1
C C232 0.0957(5) 0.9487(4) 0.37790(10) 0.0212(6) Uani d 1
H H232 -0.0274 0.9138 0.3826 0.025 Uiso calc 1
C C233 0.1333(5) 1.0386(5) 0.33470(11) 0.0230(6) Uani d 1
C C234 0.3077(5) 1.0949(5) 0.32614(11) 0.0253(6) Uani d 1
H H234 0.3257 1.1583 0.2963 0.030 Uiso calc 1
C C235 0.4566(5) 1.0555(5) 0.36291(12) 0.0259(7) Uani d 1
H H235 0.5788 1.0917 0.3580 0.031 Uiso calc 1
C C236 0.4281(5) 0.9640(5) 0.40655(11) 0.0239(6) Uani d 1
H H236 0.5315 0.9367 0.4312 0.029 Uiso calc 1
C C237 0.0609(5) 0.7833(4) 0.47874(10) 0.0208(6) Uani d 1

loop_
_atom_site_aniso_label
_atom_site_aniso_U_11
_atom_site_aniso_U_22
_atom_site_aniso_U_33
_atom_site_aniso_U_12
_atom_site_aniso_U_13
_atom_site_aniso_U_23
Br13 0.02787(18) 0.03148(18) 0.01601(16) -0.01088(13) 0.00215(11) -0.00539(12)
O11 0.0200(11) 0.0311(12) 0.0190(10) -0.0076(9) -0.0011(8) -0.0052(9)
O14 0.0211(11) 0.0323(12) 0.0204(11) -0.0096(9) 0.0003(8) -0.0056(9)
O131 0.0242(11) 0.0364(13) 0.0187(10) -0.0122(10) 0.0021(8) -0.0068(9)
N13 0.0217(13) 0.0238(13) 0.0145(11) -0.0073(10) 0.0007(9) -0.0039(9)
C12 0.0237(15) 0.0239(15) 0.0160(13) -0.0072(12) 0.0009(11) -0.0038(11)
C13 0.0200(14) 0.0178(13) 0.0183(13) -0.0062(11) -0.0012(10) -0.0016(10)
C14 0.0221(14) 0.0149(13) 0.0169(13) -0.0054(11) -0.0001(10) -0.0002(10)
C14A 0.0245(15) 0.0157(13) 0.0174(13) -0.0063(11) 0.0011(11) -0.0006(10)
C15 0.0210(15) 0.0207(14) 0.0227(15) -0.0061(11) 0.0019(11) -0.0015(11)
C16 0.0332(17) 0.0206(15) 0.0210(15) -0.0051(12) 0.0065(12) -0.0039(11)
C17 0.0367(18) 0.0205(15) 0.0155(14) -0.0070(13) -0.0001(12) -0.0027(11)
C18 0.0271(16) 0.0200(14) 0.0190(14) -0.0052(12) -0.0045(11) -0.0008(11)
C18A 0.0265(15) 0.0173(13) 0.0155(13) -0.0052(11) -0.0008(11) 0.0001(10)
C131 0.0253(15) 0.0158(13) 0.0148(13) -0.0075(11) -0.0018(11) 0.0000(10)
C132 0.0221(14) 0.0183(14) 0.0164(13) -0.0067(11) -0.0004(11) -0.0004(10)
C133 0.0247(15) 0.0177(13) 0.0177(14) -0.0055(11) -0.0009(11) -0.0023(10)
C134 0.0292(16) 0.0195(14) 0.0180(14) -0.0069(12) -0.0052(11) -0.0024(11)
C135 0.0196(15) 0.0237(15) 0.0276(16) -0.0077(12) -0.0059(11) -0.0026(12)
C136 0.0212(15) 0.0223(15) 0.0217(14) -0.0072(11) 0.0006(11) -0.0016(11)
C137 0.0226(14) 0.0177(14) 0.0169(13) -0.0059(11) -0.0011(11) -0.0016(10)
Br23 0.02983(19) 0.03229(19) 0.01703(16) -0.00573(13) -0.00026(12) 0.00149(12)
O21 0.0225(11) 0.0276(11) 0.0171(10) -0.0087(9) -0.0008(8) -0.0010(8)
O24 0.0219(11) 0.0330(13) 0.0234(11) -0.0108(9) -0.0011(8) 0.0012(9)
O231 0.0235(12) 0.0375(13) 0.0202(11) -0.0089(10) -0.0036(9) 0.0018(9)
N23 0.0230(13) 0.0256(13) 0.0151(11) -0.0061(10) -0.0028(9) 0.0005(10)
C22 0.0247(15) 0.0206(14) 0.0169(13) -0.0057(11) 0.0007(11) -0.0039(11)
C23 0.0229(15) 0.0192(14) 0.0164(13) -0.0038(11) -0.0002(11) -0.0029(11)
C24 0.0218(15) 0.0175(13) 0.0203(14) -0.0039(11) 0.0002(11) -0.0040(11)
C24A 0.0220(14) 0.0170(13) 0.0192(14) -0.0046(11) 0.0007(11) -0.0041(10)
C25 0.0223(15) 0.0206(14) 0.0230(15) -0.0046(11) -0.0018(11) -0.0048(11)
C26 0.0281(16) 0.0216(15) 0.0228(15) -0.0046(12) -0.0040(12) -0.0046(12)
C27 0.0324(17) 0.0221(15) 0.0160(14) -0.0056(12) 0.0003(12) -0.0012(11)
C28 0.0262(16) 0.0231(15) 0.0196(14) -0.0072(12) 0.0022(11) -0.0035(11)
C28A 0.0213(14) 0.0201(14) 0.0188(14) -0.0039(11) -0.0013(11) -0.0042(11)
C231 0.0247(15) 0.0174(14) 0.0191(14) -0.0030(11) 0.0021(11) -0.0026(11)
C232 0.0245(15) 0.0185(14) 0.0183(14) -0.0039(11) 0.0022(11) -0.0018(11)
C233 0.0219(15) 0.0219(15) 0.0204(14) -0.0007(11) 0.0027(11) -0.0026(11)
C234 0.0273(16) 0.0222(15) 0.0229(15) -0.0040(12) 0.0069(12) -0.0010(12)
C235 0.0272(16) 0.0223(15) 0.0281(16) -0.0076(12) 0.0073(12) -0.0060(12)
C236 0.0240(15) 0.0225(15) 0.0245(15) -0.0065(12) 0.0006(12) -0.0039(12)
C237 0.0247(15) 0.0194(14) 0.0169(13) -0.0050(11) -0.0003(11) -0.0030(11)

loop_
_atom_type_symbol
_atom_type_description
_atom_type_scat_dispersion_real
_atom_type_scat_dispersion_imag
_atom_type_scat_source
C C 0.0033 0.0016 'International Tables Vol C Tables 4.2.6.8 and 6.1.1.4'
H H 0.0000 0.0000 'International Tables Vol C Tables 4.2.6.8 and 6.1.1.4'
Br Br -0.2901 2.4595 'International Tables Vol C Tables 4.2.6.8 and 6.1.1.4'
N N 0.0061 0.0033 'International Tables Vol C Tables 4.2.6.8 and 6.1.1.4'
O O 0.0106 0.0060 'International Tables Vol C Tables 4.2.6.8 and 6.1.1.4'

loop_
_geom_angle_atom_site_label_1
_geom_angle_atom_site_label_2
_geom_angle_atom_site_label_3
_geom_angle
C12 O11 C18A 118.6(2)
C137 N13 C131 128.0(3)
C137 N13 H13 116.0
C131 N13 H13 116.0
O11 C12 C13 125.2(3)
O11 C12 H12 117.4
C13 C12 H12 117.4
C12 C13 C14 119.6(3)
C12 C13 C137 115.5(3)
C14 C13 C137 124.9(3)
O14 C14 C13 123.9(3)
O14 C14 C14A 121.5(3)
C13 C14 C14A 114.6(3)
C18A C14A C15 118.1(3)
C18A C14A C14 120.3(3)
C15 C14A C14 121.6(3)
C16 C15 C14A 120.6(3)
C16 C15 H15 119.7
C14A C15 H15 119.7
C15 C16 C17 120.2(3)
C15 C16 H16 119.9
C17 C16 H16 119.9
C18 C17 C16 120.6(3)
C18 C17 H17 119.7
C16 C17 H17 119.7
C17 C18 C18A 118.3(3)
C17 C18 H18 120.8
C18A C18 H18 120.8
O11 C18A C14A 121.8(3)
O11 C18A C18 116.0(3)
C14A C18A C18 122.2(3)
C132 C131 C136 120.4(3)
C132 C131 N13 123.3(3)
C136 C131 N13 116.3(3)
C133 C132 C131 117.7(3)
C133 C132 H132 121.2
C131 C132 H132 121.2
C134 C133 C132 123.5(3)
C134 C133 Br13 118.6(2)
C132 C133 Br13 117.9(2)
C133 C134 C135 117.5(3)
C133 C134 H134 121.3
C135 C134 H134 121.3
C136 C135 C134 121.2(3)
C136 C135 H135 119.4
C134 C135 H135 119.4
C135 C136 C131 119.7(3)
C135 C136 H136 120.2
C131 C136 H136 120.2
O131 C137 N13 124.8(3)
O131 C137 C13 121.3(3)
N13 C137 C13 113.8(3)
C22 O21 C28A 118.1(2)
C237 N23 C231 128.6(3)
C237 N23 H23 115.7
C231 N23 H23 115.7
O21 C22 C23 126.0(3)
O21 C22 H22 117.0
C23 C22 H22 117.0
C22 C23 C24 119.3(3)
C22 C23 C237 115.3(3)
C24 C23 C237 125.4(3)
O24 C24 C23 124.0(3)
O24 C24 C24A 121.4(3)
C23 C24 C24A 114.6(3)
C28A C24A C25 118.1(3)
C28A C24A C24 120.2(3)
C25 C24A C24 121.7(3)
C26 C25 C24A 120.2(3)
C26 C25 H25 119.9
C24A C25 H25 119.9
C25 C26 C27 120.4(3)
C25 C26 H26 119.8
C27 C26 H26 119.8
C28 C27 C26 120.8(3)
C28 C27 H27 119.6
C26 C27 H27 119.6
C27 C28 C28A 117.9(3)
C27 C28 H28 121.0
C28A C28 H28 121.0
O21 C28A C24A 121.8(3)
O21 C28A C28 115.6(3)
C24A C28A C28 122.6(3)
C236 C231 N23 116.9(3)
C236 C231 C232 120.5(3)
N23 C231 C232 122.5(3)
C233 C232 C231 116.8(3)
C233 C232 H232 121.6
C231 C232 H232 121.6
C234 C233 C232 124.0(3)
C234 C233 Br23 118.6(2)
C232 C233 Br23 117.4(2)
C233 C234 C235 117.6(3)
C233 C234 H234 121.2
C235 C234 H234 121.2
C236 C235 C234 120.7(3)
C236 C235 H235 119.6
C234 C235 H235 119.6
C235 C236 C231 120.2(3)
C235 C236 H236 119.9
C231 C236 H236 119.9
O231 C237 N23 124.2(3)
O231 C237 C23 121.8(3)
N23 C237 C23 114.0(3)

loop_
_geom_bond_atom_site_label_1
_geom_bond_atom_site_label_2
_geom_bond_distance
Br13 C133 1.909(3)
O11 C12 1.344(4)
O11 C18A 1.376(4)
O14 C14 1.240(4)
O131 C137 1.223(4)
N13 C137 1.359(4)
N13 C131 1.408(4)
N13 H13 0.8800
C12 C13 1.352(4)
C12 H12 0.9500
C13 C14 1.467(4)
C13 C137 1.503(4)
C14 C14A 1.467(4)
C14A C18A 1.390(4)
C14A C15 1.397(4)
C15 C16 1.373(4)
C15 H15 0.9500
C16 C17 1.398(5)
C16 H16 0.9500
C17 C18 1.379(5)
C17 H17 0.9500
C18 C18A 1.391(4)
C18 H18 0.9500
C131 C132 1.395(4)
C131 C136 1.402(4)
C132 C133 1.391(4)
C132 H132 0.9500
C133 C134 1.379(5)
C134 C135 1.397(5)
C134 H134 0.9500
C135 C136 1.384(4)
C135 H135 0.9500
C136 H136 0.9500
Br23 C233 1.913(3)
O21 C22 1.339(4)
O21 C28A 1.380(4)
O24 C24 1.238(4)
O231 C237 1.221(4)
N23 C237 1.359(4)
N23 C231 1.404(4)
N23 H23 0.8800
C22 C23 1.354(4)
C22 H22 0.9500
C23 C24 1.460(4)
C23 C237 1.497(4)
C24 C24A 1.475(4)
C24A C28A 1.391(4)
C24A C25 1.399(4)
C25 C26 1.378(5)
C25 H25 0.9500
C26 C27 1.397(5)
C26 H26 0.9500
C27 C28 1.380(5)
C27 H27 0.9500
C28 C28A 1.393(4)
C28 H28 0.9500
C231 C236 1.392(5)
C231 C232 1.409(4)
C232 C233 1.392(4)
C232 H232 0.9500
C233 C234 1.380(5)
C234 C235 1.395(5)
C234 H234 0.9500
C235 C236 1.389(5)
C235 H235 0.9500
C236 H236 0.9500

loop_
_geom_hbond_atom_site_label_D
_geom_hbond_atom_site_label_H
_geom_hbond_atom_site_label_A
_geom_hbond_site_symmetry_A
_geom_hbond_distance_DH
_geom_hbond_distance_HA
_geom_hbond_distance_DA
_geom_hbond_angle_DHA
N13 H13 O14 . 0.88 1.93 2.686(3) 143.3
N23 H23 O24 . 0.88 1.94 2.698(3) 143.2
C12 H12 O131 . 0.95 2.34 2.727(4) 103.6
C22 H22 O231 . 0.95 2.33 2.725(4) 104.0
C132 H132 O131 . 0.95 2.26 2.860(4) 120.7
C232 H232 O231 . 0.95 2.28 2.865(4) 119.0
C12 H12 O14 1_455 0.95 2.49 3.221(4) 133.8
C22 H22 O24 1_455 0.95 2.43 3.185(4) 136.2
C15 H15 O11 1_655 0.95 2.68 3.587(4) 159.7
C25 H25 O21 1_655 0.95 2.58 3.530(4) 176.7
C136 H136 O131 1_655 0.95 2.43 3.282(4) 149.2
C236 H236 O231 1_655 0.95 2.41 3.270(4) 151.2

loop_
_geom_torsion_atom_site_label_1
_geom_torsion_atom_site_label_2
_geom_torsion_atom_site_label_3
_geom_torsion_atom_site_label_4
_geom_torsion
C18A O11 C12 C13 1.2(5)
O11 C12 C13 C14 -0.5(5)
O11 C12 C13 C137 179.6(3)
C12 C13 C14 O14 179.0(3)
C137 C13 C14 O14 -1.2(5)
C12 C13 C14 C14A -0.9(4)
C137 C13 C14 C14A 179.0(3)
O14 C14 C14A C18A -178.3(3)
C13 C14 C14A C18A 1.6(4)
O14 C14 C14A C15 2.0(5)
C13 C14 C14A C15 -178.2(3)
C18A C14A C15 C16 0.9(5)
C14 C14A C15 C16 -179.3(3)
C14A C15 C16 C17 -0.8(5)
C15 C16 C17 C18 0.6(5)
C16 C17 C18 C18A -0.4(5)
C12 O11 C18A C14A -0.4(4)
C12 O11 C18A C18 179.2(3)
C15 C14A C18A O11 178.8(3)
C14 C14A C18A O11 -1.0(4)
C15 C14A C18A C18 -0.8(4)
C14 C14A C18A C18 179.4(3)
C17 C18 C18A O11 -179.0(3)
C17 C18 C18A C14A 0.6(5)
C137 N13 C131 C132 -4.7(5)
C137 N13 C131 C136 175.4(3)
C136 C131 C132 C133 -0.8(4)
N13 C131 C132 C133 179.3(3)
C131 C132 C133 C134 0.7(5)
C131 C132 C133 Br13 -178.0(2)
C132 C133 C134 C135 -0.3(5)
Br13 C133 C134 C135 178.4(2)
C133 C134 C135 C136 -0.1(5)
C134 C135 C136 C131 -0.1(5)
C132 C131 C136 C135 0.5(5)
N13 C131 C136 C135 -179.6(3)
C131 N13 C137 O131 1.5(5)
C131 N13 C137 C13 -178.2(3)
C12 C13 C137 O131 1.1(4)
C14 C13 C137 O131 -178.8(3)
C12 C13 C137 N13 -179.2(3)
C14 C13 C137 N13 0.9(4)
C28A O21 C22 C23 0.2(4)
O21 C22 C23 C24 -0.4(5)
O21 C22 C23 C237 179.5(3)
C22 C23 C24 O24 179.9(3)
C237 C23 C24 O24 0.0(5)
C22 C23 C24 C24A -0.2(4)
C237 C23 C24 C24A 179.9(3)
O24 C24 C24A C28A -179.1(3)
C23 C24 C24A C28A 1.1(4)
O24 C24 C24A C25 0.3(4)
C23 C24 C24A C25 -179.5(3)
C28A C24A C25 C26 -0.4(4)
C24 C24A C25 C26 -179.8(3)
C24A C25 C26 C27 0.1(5)
C25 C26 C27 C28 0.4(5)
C26 C27 C28 C28A -0.7(5)
C22 O21 C28A C24A 0.7(4)
C22 O21 C28A C28 179.8(3)
C25 C24A C28A O21 179.2(3)
C24 C24A C28A O21 -1.4(4)
C25 C24A C28A C28 0.2(4)
C24 C24A C28A C28 179.6(3)
C27 C28 C28A O21 -178.7(3)
C27 C28 C28A C24A 0.3(5)
C237 N23 C231 C236 168.5(3)
C237 N23 C231 C232 -12.4(5)
C236 C231 C232 C233 -0.2(4)
N23 C231 C232 C233 -179.3(3)
C231 C232 C233 C234 -1.0(4)
C231 C232 C233 Br23 179.4(2)
C232 C233 C234 C235 1.3(5)
Br23 C233 C234 C235 -179.0(2)
C233 C234 C235 C236 -0.4(5)
C234 C235 C236 C231 -0.7(5)
N23 C231 C236 C235 -179.9(3)
C232 C231 C236 C235 1.0(4)
C231 N23 C237 O231 2.0(5)
C231 N23 C237 C23 -177.8(3)
C22 C23 C237 O231 0.4(4)
C24 C23 C237 O231 -179.8(3)
C22 C23 C237 N23 -179.8(3)
C24 C23 C237 N23 0.0(4)

_cod_database_fobs_code 2240662
